data_7103297
loop_
_publ_author_name
'Fukaminato, Tuyoshi'
'Tanaka, Masaaki'
'Kuroki, Lumi'
'Irie, Masahiro'

_publ_section_title
;
 Invisible photochromism of diarylethene derivatives.
;
_journal_issue 33
_journal_name_full 'Chemical communications (Cambridge, England)'
_journal_page_first 3924
_journal_page_last 3926
_journal_paper_doi 10.1039/b804137g
_journal_year 2008
_chemical_formula_sum 'C27 H18 F6 O4 S2'
_chemical_formula_weight 584.55
_chemical_name_systematic
;
?
;
_space_group_IT_number 2
_symmetry_cell_setting triclinic
_symmetry_space_group_name_Hall '-P 1'
_symmetry_space_group_name_H-M 'P -1'
_atom_sites_solution_hydrogens geom
_atom_sites_solution_primary direct
_atom_sites_solution_secondary difmap
_audit_creation_method SHELXL-97
_cell_angle_alpha 95.720(6)
_cell_angle_beta 91.807(6)
_cell_angle_gamma 117.035(4)
_cell_formula_units_Z 4
_cell_length_a 12.866(4)
_cell_length_b 13.907(5)
_cell_length_c 16.158(9)
_cell_measurement_reflns_used 4702
_cell_measurement_temperature 123(2)
_cell_measurement_theta_max 21.87
_cell_measurement_theta_min 2.16
_cell_volume 2552.7(19)
_computing_cell_refinement 'Bruker SMART'
_computing_data_collection 'Bruker SMART'
_computing_data_reduction 'Bruker SAINT'
_computing_molecular_graphics 'Bruker SHELXTL'
_computing_publication_material 'Bruker SHELXTL'
_computing_structure_refinement 'SHELXL-97 (Sheldrick, 1997)'
_computing_structure_solution 'SHELXS-97 (Sheldrick, 1990)'
_diffrn_ambient_temperature 123(2)
_diffrn_detector_area_resol_mean 8.333
_diffrn_measured_fraction_theta_full 0.990
_diffrn_measured_fraction_theta_max 0.990
_diffrn_measurement_device_type 'CCD area detector'
_diffrn_measurement_method 'phi and omega scans'
_diffrn_radiation_monochromator graphite
_diffrn_radiation_source 'fine-focus sealed tube'
_diffrn_radiation_type MoK\a
_diffrn_radiation_wavelength 0.71073
_diffrn_reflns_av_R_equivalents 0.0456
_diffrn_reflns_av_sigmaI/netI 0.0523
_diffrn_reflns_limit_h_max 14
_diffrn_reflns_limit_h_min -14
_diffrn_reflns_limit_k_max 15
_diffrn_reflns_limit_k_min -15
_diffrn_reflns_limit_l_max 18
_diffrn_reflns_limit_l_min -18
_diffrn_reflns_number 23480
_diffrn_reflns_theta_full 24.15
_diffrn_reflns_theta_max 24.15
_diffrn_reflns_theta_min 1.66
_exptl_absorpt_coefficient_mu 0.286
_exptl_absorpt_correction_T_max 0.9191
_exptl_absorpt_correction_T_min 0.9191
_exptl_absorpt_correction_type empirical
_exptl_absorpt_process_details
;
SADABS Sheldrick 1996
;
_exptl_crystal_colour colorless
_exptl_crystal_density_diffrn 1.521
_exptl_crystal_density_method 'not measured'
_exptl_crystal_description block
_exptl_crystal_F_000 1192
_exptl_crystal_size_max 0.30
_exptl_crystal_size_mid 0.30
_exptl_crystal_size_min 0.30
_refine_diff_density_max 0.309
_refine_diff_density_min -0.539
_refine_diff_density_rms 0.048
_refine_ls_extinction_method none
_refine_ls_goodness_of_fit_ref 0.995
_refine_ls_hydrogen_treatment constr
_refine_ls_matrix_type full
_refine_ls_number_parameters 764
_refine_ls_number_reflns 8067
_refine_ls_number_restraints 0
_refine_ls_restrained_S_all 0.995
_refine_ls_R_factor_all 0.0850
_refine_ls_R_factor_gt 0.0511
_refine_ls_shift/su_max 0.001
_refine_ls_shift/su_mean 0.000
_refine_ls_structure_factor_coef Fsqd
_refine_ls_weighting_details 'calc w=1/[\s^2^(Fo^2^)+(0.1000P)^2^+0.5000P] where P=(Fo^2^+2Fc^2^)/3'
_refine_ls_weighting_scheme calc
_refine_ls_wR_factor_gt 0.1432
_refine_ls_wR_factor_ref 0.1716
_reflns_number_gt 5357
_reflns_number_total 8067
_reflns_threshold_expression >2sigma(I)
_cod_data_source_file b804137g.txt
_cod_data_source_block 1b
_cod_depositor_comments
;
The following automatic conversions were performed:
'_symmetry_cell_setting' value 'Triclinic' changed to 'triclinic'
according to '/home/saulius/struct/CIF-dictionaries/cif_core.dic'
dictionary named 'cif_core.dic' version 2.4.1 from 2010-06-29.

Automatic conversion script
Id: cif_fix_enum 1527 2010-12-29 10:47:43Z saulius 
;
_cod_original_sg_symbol_H-M P-1
_cod_database_code 7103297

loop_
_symmetry_equiv_pos_as_xyz
'x, y, z'
'-x, -y, -z'

loop_
_atom_site_label
_atom_site_type_symbol
_atom_site_fract_x
_atom_site_fract_y
_atom_site_fract_z
_atom_site_U_iso_or_equiv
_atom_site_adp_type
_atom_site_occupancy
_atom_site_symmetry_multiplicity
_atom_site_calc_flag
_atom_site_refinement_flags
_atom_site_disorder_assembly
_atom_site_disorder_group
C1 C 0.3676(3) 0.7468(3) 0.1308(2) 0.0502(9) Uani 1 1 d . A 1
H1 H 0.3108 0.7245 0.1704 0.060 Uiso 1 1 calc R A 1
C2 C 0.4655(3) 0.8614(3) 0.1406(2) 0.0463(8) Uani 1 1 d . A 1
C3 C 0.5490(3) 0.8572(3) 0.0777(2) 0.0474(9) Uani 1 1 d . A 1
C4 C 0.3619(3) 0.6773(3) 0.0658(2) 0.0517(9) Uani 1 1 d . A 1
C5 C 0.6626(3) 0.9268(3) 0.0865(2) 0.0497(9) Uani 1 1 d . A 1
C6 C 0.7592(3) 0.9421(3) 0.0315(3) 0.0580(10) Uani 1 1 d . A 1
C8 C 0.8309(3) 1.0923(3) 0.1453(3) 0.0689(12) Uani 1 1 d . A 1
C9 C 0.7103(3) 1.0090(3) 0.1594(2) 0.0482(9) Uani 1 1 d . A 1
C10 C 0.4736(3) 0.9331(3) 0.2957(2) 0.0460(8) Uani 1 1 d . A 1
H10 H 0.3927 0.8904 0.3017 0.055 Uiso 1 1 calc R A 1
C11 C 0.5324(3) 0.8966(3) 0.2296(2) 0.0429(8) Uani 1 1 d . A 1
C12 C 0.6488(3) 0.9959(2) 0.2263(2) 0.0434(8) Uani 1 1 d . A 1
C13 C 0.5364(3) 1.0261(3) 0.3458(2) 0.0446(8) Uani 1 1 d . A 1
C14 C 0.4192(3) 0.9414(3) 0.1189(3) 0.0625(10) Uani 1 1 d . A 1
H14A H 0.3891 0.9242 0.0600 0.094 Uiso 1 1 calc R A 1
H14B H 0.4831 1.0160 0.1290 0.094 Uiso 1 1 calc R A 1
H14C H 0.3561 0.9348 0.1540 0.094 Uiso 1 1 calc R A 1
C15 C 0.5537(3) 0.8036(3) 0.2572(2) 0.0521(9) Uani 1 1 d . A 1
H15A H 0.5848 0.7751 0.2118 0.078 Uiso 1 1 calc R A 1
H15B H 0.4796 0.7452 0.2708 0.078 Uiso 1 1 calc R A 1
H15C H 0.6101 0.8313 0.3066 0.078 Uiso 1 1 calc R A 1
C16 C 0.2758(3) 0.5624(3) 0.0415(2) 0.0527(9) Uani 1 1 d . A 1
C17 C 0.3087(4) 0.4880(3) 0.0024(3) 0.0698(11) Uani 1 1 d . A 1
H17 H 0.3878 0.5111 -0.0093 0.084 Uiso 1 1 calc R A 1
C18 C 0.2267(4) 0.3806(3) -0.0194(3) 0.0787(13) Uani 1 1 d . A 1
H18 H 0.2501 0.3302 -0.0456 0.094 Uiso 1 1 calc R A 1
C19 C 0.1130(4) 0.3465(3) -0.0039(3) 0.0740(13) Uani 1 1 d . A 1
H19 H 0.0570 0.2726 -0.0196 0.089 Uiso 1 1 calc R A 1
C20 C 0.0799(4) 0.4185(4) 0.0341(3) 0.0824(14) Uani 1 1 d . A 1
H20 H 0.0004 0.3945 0.0452 0.099 Uiso 1 1 calc R A 1
C21 C 0.1602(4) 0.5257(3) 0.0566(3) 0.0743(12) Uani 1 1 d . A 1
H21 H 0.1355 0.5750 0.0830 0.089 Uiso 1 1 calc R A 1
C22 C 0.5013(3) 1.0819(3) 0.4127(2) 0.0461(8) Uani 1 1 d . A 1
C23 C 0.5811(3) 1.1799(3) 0.4582(3) 0.0671(11) Uani 1 1 d . A 1
H23 H 0.6623 1.2075 0.4512 0.081 Uiso 1 1 calc R A 1
C24 C 0.5439(4) 1.2370(3) 0.5130(3) 0.0746(12) Uani 1 1 d . A 1
H24 H 0.5996 1.3045 0.5428 0.089 Uiso 1 1 calc R A 1
C25 C 0.4282(4) 1.1985(3) 0.5255(2) 0.0626(11) Uani 1 1 d . A 1
H25 H 0.4027 1.2399 0.5619 0.075 Uiso 1 1 calc R A 1
C26 C 0.3494(4) 1.0990(4) 0.4846(3) 0.0657(11) Uani 1 1 d . A 1
H26 H 0.2690 1.0697 0.4948 0.079 Uiso 1 1 calc R A 1
C27 C 0.3856(3) 1.0412(3) 0.4290(2) 0.0578(10) Uani 1 1 d . A 1
H27 H 0.3299 0.9721 0.4015 0.069 Uiso 1 1 calc R A 1
C28 C 0.9330(3) 0.4289(3) 0.3144(2) 0.0532(9) Uani 1 1 d . B 1
H28 H 0.8789 0.3557 0.3196 0.064 Uiso 1 1 calc R B 1
C30 C 0.9892(3) 0.6183(3) 0.3169(3) 0.0741(13) Uani 1 1 d . B 1
C31 C 1.0453(3) 0.4681(3) 0.3407(2) 0.0487(9) Uani 1 1 d . B 1
C32 C 0.9752(3) 0.7051(3) 0.3149(2) 0.0527(9) Uani 1 1 d . B 1
C33 C 1.0605(3) 0.8235(3) 0.3293(3) 0.0674(12) Uani 1 1 d . B 1
C35 C 0.8650(4) 0.8035(3) 0.2925(4) 0.0726(13) Uani 1 1 d . B 1
C36 C 0.8577(3) 0.6931(3) 0.2936(2) 0.0519(9) Uani 1 1 d . B 1
C37 C 0.6694(3) 0.4014(3) 0.2678(3) 0.0616(11) Uani 1 1 d . B 1
H37 H 0.6670 0.3331 0.2506 0.074 Uiso 1 1 calc R B 1
C39 C 0.7685(3) 0.5955(3) 0.2843(3) 0.0724(13) Uani 1 1 d . B 1
C40 C 0.5772(3) 0.4175(3) 0.2525(2) 0.0492(9) Uani 1 1 d . B 1
C43 C 1.1084(3) 0.4098(3) 0.3679(2) 0.0471(8) Uani 1 1 d . B 1
C44 C 1.2292(3) 0.4541(3) 0.3687(2) 0.0599(10) Uani 1 1 d . B 1
H44 H 1.2727 0.5226 0.3495 0.072 Uiso 1 1 calc R B 1
C45 C 1.2863(4) 0.3990(4) 0.3973(3) 0.0741(13) Uani 1 1 d . B 1
H45 H 1.3692 0.4300 0.3986 0.089 Uiso 1 1 calc R B 1
C46 C 1.2235(5) 0.2998(5) 0.4238(3) 0.0826(14) Uani 1 1 d . B 1
H46 H 1.2631 0.2622 0.4437 0.099 Uiso 1 1 calc R B 1
C47 C 1.1040(4) 0.2540(4) 0.4217(3) 0.0798(13) Uani 1 1 d . B 1
H47 H 1.0610 0.1843 0.4392 0.096 Uiso 1 1 calc R B 1
C48 C 1.0459(4) 0.3088(3) 0.3944(2) 0.0620(10) Uani 1 1 d . B 1
H48 H 0.9630 0.2774 0.3938 0.074 Uiso 1 1 calc R B 1
C49 C 0.4534(3) 0.3375(3) 0.2369(2) 0.0436(8) Uani 1 1 d . B 1
C50 C 0.3721(3) 0.3598(3) 0.1960(2) 0.0553(9) Uani 1 1 d . B 1
H50 H 0.3964 0.4282 0.1762 0.066 Uiso 1 1 calc R B 1
C51 C 0.2558(3) 0.2827(4) 0.1839(2) 0.0662(11) Uani 1 1 d . B 1
H51 H 0.2005 0.2984 0.1558 0.079 Uiso 1 1 calc R B 1
C52 C 0.2196(3) 0.1840(3) 0.2121(3) 0.0669(11) Uani 1 1 d . B 1
H52 H 0.1395 0.1314 0.2037 0.080 Uiso 1 1 calc R B 1
C53 C 0.2993(3) 0.1614(3) 0.2524(3) 0.0690(11) Uani 1 1 d . B 1
H53 H 0.2743 0.0926 0.2717 0.083 Uiso 1 1 calc R B 1
C54 C 0.4152(3) 0.2374(3) 0.2653(3) 0.0588(10) Uani 1 1 d . B 1
H54 H 0.4696 0.2210 0.2941 0.071 Uiso 1 1 calc R B 1
O1 O 0.4273(3) 0.7729(2) -0.06845(17) 0.0858(9) Uani 1 1 d . A 1
O2 O 0.5449(2) 0.6901(2) -0.01551(19) 0.0795(9) Uani 1 1 d . A 1
O3 O 0.7133(2) 1.19444(18) 0.29468(18) 0.0668(7) Uani 1 1 d . A 1
O4 O 0.7605(2) 1.0774(2) 0.37561(17) 0.0679(8) Uani 1 1 d . A 1
O5 O 1.2005(3) 0.6475(3) 0.2853(3) 0.1390(19) Uani 1 1 d . B 1
O6 O 1.1589(3) 0.6598(3) 0.4318(3) 0.1274(17) Uani 1 1 d . B 1
O7 O 0.5999(2) 0.5898(2) 0.1816(2) 0.0910(11) Uani 1 1 d . B 1
O8 O 0.5739(2) 0.5921(2) 0.3317(2) 0.0934(11) Uani 1 1 d . B 1
S1 S 0.47467(9) 0.74397(8) 0.00007(6) 0.0606(3) Uani 1 1 d . A 1
S2 S 0.68227(7) 1.08808(7) 0.31751(6) 0.0499(3) Uani 1 1 d . A 1
S3 S 1.11848(9) 0.61087(8) 0.34725(10) 0.0852(4) Uani 1 1 d . B 1
S4 S 0.61827(8) 0.55807(8) 0.26050(9) 0.0729(4) Uani 1 1 d . B 1
F1A F 0.7247(4) 0.9220(4) -0.0489(3) 0.0813(13) Uani 0.717(5) 1 d P A 1
F2A F 0.8073(4) 0.8774(3) 0.0501(3) 0.0776(13) Uani 0.717(5) 1 d P A 1
F3A F 0.8257(3) 1.1246(3) 0.0112(3) 0.0938(15) Uani 0.717(5) 1 d P A 1
F4A F 0.9626(3) 1.0835(4) 0.0476(4) 0.0779(14) Uani 0.717(5) 1 d P A 1
F5A F 0.8545(4) 1.1940(3) 0.1637(4) 0.119(2) Uani 0.717(5) 1 d P A 1
F6A F 0.9124(3) 1.0821(5) 0.2026(3) 0.1121(19) Uani 0.717(5) 1 d P A 1
C7A C 0.8491(5) 1.0585(6) 0.0601(5) 0.0598(17) Uani 0.717(5) 1 d P A 1
F1B F 0.7448(10) 0.9740(9) -0.0447(7) 0.071(4) Uiso 0.283(5) 1 d P A 2
F2B F 0.7750(9) 0.8531(8) 0.0042(6) 0.066(3) Uiso 0.283(5) 1 d P A 2
F3B F 0.9311(19) 1.0911(16) 0.0225(12) 0.106(7) Uiso 0.283(5) 1 d P A 2
F4B F 0.9250(7) 0.9899(7) 0.1199(5) 0.071(3) Uiso 0.283(5) 1 d P A 2
F5B F 0.8085(8) 1.1701(8) 0.0964(6) 0.072(3) Uiso 0.283(5) 1 d P A 2
F6B F 0.8993(9) 1.1477(9) 0.1998(6) 0.063(3) Uiso 0.283(5) 1 d P A 2
C7B C 0.884(2) 1.0361(18) 0.0769(13) 0.070(7) Uiso 0.283(5) 1 d P A 2
C29A C 0.8926(5) 0.5019(4) 0.2763(4) 0.0385(17) Uiso 0.605(9) 1 d P B 1
C38A C 0.7803(5) 0.4962(4) 0.3140(3) 0.0379(18) Uiso 0.605(9) 1 d P B 1
C41A C 0.8715(9) 0.4786(7) 0.1794(6) 0.054(3) Uiso 0.605(9) 1 d P B 1
H41A H 0.8099 0.4039 0.1631 0.081 Uiso 0.605(9) 1 calc PR B 1
H41B H 0.9441 0.4874 0.1557 0.081 Uiso 0.605(9) 1 calc PR B 1
H41C H 0.8473 0.5297 0.1584 0.081 Uiso 0.605(9) 1 calc PR B 1
C42A C 0.7909(10) 0.4990(8) 0.4093(7) 0.055(3) Uiso 0.605(9) 1 d P B 1
H42A H 0.7882 0.4309 0.4230 0.082 Uiso 0.605(9) 1 calc PR B 1
H42B H 0.7260 0.5077 0.4329 0.082 Uiso 0.605(9) 1 calc PR B 1
H42C H 0.8654 0.5603 0.4330 0.082 Uiso 0.605(9) 1 calc PR B 1
C29B C 0.8784(7) 0.5115(6) 0.3316(6) 0.039(3) Uiso 0.395(9) 1 d P B 2
C38B C 0.7962(7) 0.4986(6) 0.2538(5) 0.038(3) Uiso 0.395(9) 1 d P B 2
C41B C 0.8119(14) 0.4958(12) 0.4112(11) 0.053(5) Uiso 0.395(9) 1 d P B 2
H41D H 0.7483 0.4212 0.4064 0.080 Uiso 0.395(9) 1 calc PR B 2
H41E H 0.7792 0.5472 0.4177 0.080 Uiso 0.395(9) 1 calc PR B 2
H41F H 0.8661 0.5091 0.4600 0.080 Uiso 0.395(9) 1 calc PR B 2
C42B C 0.8567(13) 0.4947(11) 0.1725(9) 0.055(4) Uiso 0.395(9) 1 d P B 2
H42D H 0.8643 0.4275 0.1647 0.082 Uiso 0.395(9) 1 calc PR B 2
H42E H 0.9345 0.5576 0.1769 0.082 Uiso 0.395(9) 1 calc PR B 2
H42F H 0.8092 0.4966 0.1246 0.082 Uiso 0.395(9) 1 calc PR B 2
F7A F 1.1621(3) 0.8480(2) 0.2959(3) 0.0829(11) Uani 0.876(5) 1 d P B 1
F8A F 1.0881(4) 0.8597(3) 0.4110(3) 0.0966(13) Uani 0.876(5) 1 d P B 1
F9A F 1.0181(3) 0.8824(3) 0.2075(3) 0.1107(15) Uani 0.876(5) 1 d P B 1
F10A F 1.0314(6) 0.9785(5) 0.3224(5) 0.133(3) Uani 0.876(5) 1 d P B 1
F11A F 0.8017(3) 0.8115(2) 0.2284(3) 0.0951(13) Uani 0.876(5) 1 d P B 1
F12A F 0.8278(4) 0.8335(2) 0.3629(4) 0.1000(15) Uani 0.876(5) 1 d P B 1
C34A C 0.9960(4) 0.8790(4) 0.2895(5) 0.0760(17) Uani 0.876(5) 1 d P B 1
F7B F 1.124(4) 0.844(4) 0.260(3) 0.142(17) Uiso 0.124(5) 1 d P B 2
F8B F 1.134(4) 0.852(4) 0.391(3) 0.131(17) Uiso 0.124(5) 1 d P B 2
F9B F 1.035(3) 0.992(3) 0.3191(16) 0.053(8) Uiso 0.124(5) 1 d P B 2
F10B F 0.970(2) 0.9069(18) 0.4239(14) 0.095(8) Uiso 0.124(5) 1 d P B 2
F11B F 0.877(3) 0.825(2) 0.2124(18) 0.112(10) Uiso 0.124(5) 1 d P B 2
F12B F 0.795(4) 0.824(3) 0.316(3) 0.133(17) Uiso 0.124(5) 1 d P B 2
C34B C 0.985(3) 0.888(3) 0.348(2) 0.051(9) Uiso 0.124(5) 1 d P B 2

loop_
_atom_site_aniso_label
_atom_site_aniso_U_11
_atom_site_aniso_U_22
_atom_site_aniso_U_33
_atom_site_aniso_U_23
_atom_site_aniso_U_13
_atom_site_aniso_U_12
C1 0.0373(19) 0.047(2) 0.059(2) 0.0006(18) 0.0019(16) 0.0136(16)
C2 0.0354(18) 0.0375(19) 0.060(2) 0.0031(16) 0.0002(16) 0.0127(15)
C3 0.049(2) 0.0389(19) 0.052(2) 0.0067(16) 0.0065(17) 0.0171(17)
C4 0.041(2) 0.047(2) 0.062(2) 0.0048(18) 0.0009(17) 0.0160(17)
C5 0.042(2) 0.0399(19) 0.064(2) 0.0114(17) 0.0101(17) 0.0152(17)
C6 0.058(2) 0.045(2) 0.074(3) 0.010(2) 0.016(2) 0.0247(19)
C8 0.045(2) 0.053(3) 0.095(3) 0.005(2) 0.013(2) 0.011(2)
C9 0.0351(18) 0.0346(19) 0.069(2) 0.0035(17) 0.0038(18) 0.0115(15)
C10 0.0343(18) 0.0363(19) 0.061(2) 0.0039(17) 0.0039(16) 0.0115(15)
C11 0.0329(17) 0.0330(17) 0.059(2) 0.0045(15) 0.0042(15) 0.0118(14)
C12 0.0332(18) 0.0309(18) 0.064(2) 0.0036(16) -0.0011(17) 0.0135(14)
C13 0.0364(18) 0.0352(18) 0.060(2) 0.0020(16) 0.0005(16) 0.0153(15)
C14 0.055(2) 0.060(2) 0.080(3) 0.009(2) -0.001(2) 0.033(2)
C15 0.053(2) 0.0388(19) 0.065(2) 0.0089(17) 0.0038(18) 0.0203(17)
C16 0.043(2) 0.041(2) 0.062(2) 0.0042(17) -0.0016(17) 0.0106(17)
C17 0.059(3) 0.049(2) 0.097(3) 0.003(2) 0.000(2) 0.022(2)
C18 0.080(3) 0.042(2) 0.106(4) 0.004(2) -0.003(3) 0.023(2)
C19 0.073(3) 0.041(2) 0.084(3) 0.008(2) -0.004(2) 0.007(2)
C20 0.053(3) 0.062(3) 0.101(4) -0.003(3) 0.010(2) 0.002(2)
C21 0.053(3) 0.057(3) 0.092(3) -0.010(2) 0.009(2) 0.011(2)
C22 0.045(2) 0.0407(19) 0.052(2) 0.0001(16) -0.0042(16) 0.0213(16)
C23 0.049(2) 0.057(2) 0.080(3) -0.015(2) -0.002(2) 0.017(2)
C24 0.071(3) 0.060(3) 0.075(3) -0.022(2) -0.005(2) 0.021(2)
C25 0.077(3) 0.066(3) 0.055(2) -0.005(2) -0.003(2) 0.045(2)
C26 0.055(2) 0.077(3) 0.070(3) -0.001(2) 0.006(2) 0.037(2)
C27 0.044(2) 0.054(2) 0.070(3) -0.0076(19) 0.0011(18) 0.0209(18)
C28 0.0333(19) 0.040(2) 0.082(3) 0.0158(18) -0.0027(18) 0.0117(16)
C30 0.035(2) 0.042(2) 0.137(4) 0.023(2) -0.012(2) 0.0097(17)
C31 0.0361(19) 0.043(2) 0.063(2) 0.0069(17) 0.0023(16) 0.0151(16)
C32 0.0345(19) 0.038(2) 0.076(3) 0.0084(18) 0.0029(17) 0.0088(16)
C33 0.042(2) 0.043(2) 0.105(4) 0.006(2) 0.002(2) 0.0098(18)
C35 0.042(2) 0.043(2) 0.129(4) 0.015(3) 0.005(3) 0.0167(19)
C36 0.041(2) 0.0354(19) 0.077(3) 0.0067(17) 0.0048(18) 0.0163(16)
C37 0.0345(19) 0.0309(19) 0.110(3) -0.0049(19) -0.014(2) 0.0112(15)
C39 0.038(2) 0.038(2) 0.136(4) -0.003(2) -0.013(2) 0.0168(18)
C40 0.0363(19) 0.0363(19) 0.072(2) 0.0000(17) -0.0042(17) 0.0156(15)
C43 0.045(2) 0.051(2) 0.046(2) -0.0024(16) -0.0029(16) 0.0252(17)
C44 0.051(2) 0.077(3) 0.060(2) 0.000(2) 0.0032(19) 0.038(2)
C45 0.063(3) 0.105(4) 0.073(3) 0.000(3) 0.000(2) 0.057(3)
C46 0.105(4) 0.101(4) 0.077(3) -0.002(3) -0.008(3) 0.081(4)
C47 0.092(4) 0.068(3) 0.091(3) 0.006(2) -0.011(3) 0.049(3)
C48 0.058(2) 0.053(2) 0.078(3) 0.005(2) -0.006(2) 0.029(2)
C49 0.0322(18) 0.042(2) 0.051(2) -0.0027(16) -0.0004(15) 0.0143(15)
C50 0.041(2) 0.056(2) 0.066(2) 0.0140(19) -0.0005(18) 0.0179(18)
C51 0.039(2) 0.091(3) 0.062(3) 0.011(2) -0.0086(18) 0.024(2)
C52 0.041(2) 0.063(3) 0.072(3) 0.007(2) -0.0013(19) 0.004(2)
C53 0.049(2) 0.052(2) 0.090(3) 0.015(2) -0.002(2) 0.009(2)
C54 0.041(2) 0.044(2) 0.085(3) 0.0093(19) -0.0079(19) 0.0151(17)
O1 0.090(2) 0.078(2) 0.0623(18) 0.0108(15) -0.0128(16) 0.0166(17)
O2 0.0690(19) 0.0619(18) 0.101(2) -0.0096(16) 0.0231(16) 0.0271(15)
O3 0.0549(16) 0.0289(13) 0.105(2) 0.0044(13) 0.0152(14) 0.0098(12)
O4 0.0429(15) 0.0795(19) 0.0751(18) -0.0036(15) -0.0135(13) 0.0267(14)
O5 0.0391(17) 0.121(3) 0.269(5) 0.125(3) 0.040(2) 0.0257(19)
O6 0.072(2) 0.064(2) 0.225(5) -0.050(3) -0.081(3) 0.0321(18)
O7 0.0577(18) 0.0571(18) 0.165(3) 0.038(2) -0.0041(19) 0.0288(15)
O8 0.0544(18) 0.0592(18) 0.162(3) -0.0362(19) -0.0072(19) 0.0329(15)
S1 0.0548(6) 0.0506(6) 0.0614(6) -0.0001(5) 0.0055(5) 0.0127(5)
S2 0.0350(5) 0.0356(5) 0.0714(6) -0.0010(4) -0.0011(4) 0.0114(4)
S3 0.0325(6) 0.0443(6) 0.1692(13) 0.0243(7) -0.0153(7) 0.0088(5)
S4 0.0362(5) 0.0343(5) 0.1439(11) 0.0004(6) -0.0100(6) 0.0157(4)
F1A 0.082(3) 0.064(3) 0.070(3) -0.001(2) 0.0278(19) 0.009(2)
F2A 0.069(2) 0.068(2) 0.112(4) 0.024(2) 0.037(3) 0.041(2)
F3A 0.088(3) 0.060(2) 0.121(3) 0.036(2) 0.003(2) 0.019(2)
F4A 0.029(2) 0.081(3) 0.110(4) 0.006(3) 0.025(2) 0.014(2)
F5A 0.103(3) 0.038(2) 0.167(5) -0.003(3) 0.072(4) -0.009(2)
F6A 0.042(2) 0.161(5) 0.105(3) 0.039(3) 0.0025(19) 0.018(2)
C7A 0.031(3) 0.062(4) 0.082(5) 0.017(4) 0.026(3) 0.015(3)
F7A 0.0364(16) 0.0514(17) 0.142(3) 0.0222(18) 0.0117(19) 0.0022(13)
F8A 0.092(3) 0.0524(19) 0.114(3) -0.0196(18) -0.005(2) 0.0127(19)
F9A 0.070(2) 0.102(3) 0.158(4) 0.070(3) 0.026(2) 0.0268(18)
F10A 0.070(2) 0.031(2) 0.279(8) 0.017(2) -0.007(3) 0.0091(18)
F11A 0.057(2) 0.0599(18) 0.168(4) 0.051(2) -0.003(2) 0.0203(15)
F12A 0.090(3) 0.0464(18) 0.162(4) -0.007(2) 0.035(3) 0.0322(17)
C34A 0.053(3) 0.038(3) 0.125(6) 0.018(3) 0.010(3) 0.009(2)

loop_
_atom_type_symbol
_atom_type_description
_atom_type_scat_dispersion_real
_atom_type_scat_dispersion_imag
_atom_type_scat_source
C C 0.0033 0.0016 'International Tables Vol C Tables 4.2.6.8 and 6.1.1.4'
H H 0.0000 0.0000 'International Tables Vol C Tables 4.2.6.8 and 6.1.1.4'
O O 0.0106 0.0060 'International Tables Vol C Tables 4.2.6.8 and 6.1.1.4'
F F 0.0171 0.0103 'International Tables Vol C Tables 4.2.6.8 and 6.1.1.4'
S S 0.1246 0.1234 'International Tables Vol C Tables 4.2.6.8 and 6.1.1.4'

loop_
_geom_angle_atom_site_label_1
_geom_angle_atom_site_label_2
_geom_angle_atom_site_label_3
_geom_angle
_geom_angle_site_symmetry_1
_geom_angle_site_symmetry_3
_geom_angle_publ_flag
C4 C1 C2 118.9(3) . . ?
C4 C1 H1 120.5 . . ?
C2 C1 H1 120.5 . . ?
C1 C2 C3 104.0(3) . . ?
C1 C2 C14 110.6(3) . . ?
C3 C2 C14 110.1(3) . . ?
C1 C2 C11 112.3(3) . . ?
C3 C2 C11 108.3(3) . . ?
C14 C2 C11 111.3(3) . . ?
C5 C3 C2 122.2(3) . . ?
C5 C3 S1 127.5(3) . . ?
C2 C3 S1 110.2(2) . . ?
C1 C4 C16 129.8(3) . . ?
C1 C4 S1 110.3(3) . . ?
C16 C4 S1 119.8(3) . . ?
C3 C5 C9 119.6(3) . . ?
C3 C5 C6 131.7(4) . . ?
C9 C5 C6 108.7(3) . . ?
F1A C6 F2A 109.5(4) . . ?
F1A C6 C5 113.4(4) . . ?
F2A C6 C5 109.6(3) . . ?
F1A C6 C7A 114.2(5) . . ?
F2A C6 C7A 107.3(5) . . ?
C5 C6 C7A 102.6(4) . . ?
F5A C8 F6A 102.6(5) . . ?
F5A C8 C7A 117.0(5) . . ?
F6A C8 C7A 108.2(5) . . ?
F5A C8 C9 116.4(4) . . ?
F6A C8 C9 107.6(4) . . ?
C7A C8 C9 104.7(4) . . ?
C12 C9 C5 119.1(3) . . ?
C12 C9 C8 131.5(3) . . ?
C5 C9 C8 109.1(3) . . ?
C13 C10 C11 119.3(3) . . ?
C13 C10 H10 120.4 . . ?
C11 C10 H10 120.4 . . ?
C10 C11 C12 104.1(3) . . ?
C10 C11 C15 109.6(3) . . ?
C12 C11 C15 109.5(3) . . ?
C10 C11 C2 114.7(3) . . ?
C12 C11 C2 108.6(3) . . ?
C15 C11 C2 110.0(3) . . ?
C9 C12 C11 122.1(3) . . ?
C9 C12 S2 127.4(3) . . ?
C11 C12 S2 110.5(2) . . ?
C10 C13 C22 130.6(3) . . ?
C10 C13 S2 109.7(3) . . ?
C22 C13 S2 119.6(2) . . ?
C21 C16 C17 118.0(3) . . ?
C21 C16 C4 120.8(4) . . ?
C17 C16 C4 121.2(3) . . ?
C18 C17 C16 120.2(4) . . ?
C18 C17 H17 119.9 . . ?
C16 C17 H17 119.9 . . ?
C19 C18 C17 120.7(4) . . ?
C19 C18 H18 119.7 . . ?
C17 C18 H18 119.7 . . ?
C20 C19 C18 119.6(4) . . ?
C20 C19 H19 120.2 . . ?
C18 C19 H19 120.2 . . ?
C19 C20 C21 120.7(4) . . ?
C19 C20 H20 119.7 . . ?
C21 C20 H20 119.7 . . ?
C16 C21 C20 120.8(4) . . ?
C16 C21 H21 119.6 . . ?
C20 C21 H21 119.6 . . ?
C27 C22 C23 117.7(3) . . ?
C27 C22 C13 120.4(3) . . ?
C23 C22 C13 121.9(3) . . ?
C24 C23 C22 120.7(4) . . ?
C24 C23 H23 119.7 . . ?
C22 C23 H23 119.7 . . ?
C25 C24 C23 121.0(4) . . ?
C25 C24 H24 119.5 . . ?
C23 C24 H24 119.5 . . ?
C24 C25 C26 118.9(4) . . ?
C24 C25 H25 120.6 . . ?
C26 C25 H25 120.6 . . ?
C25 C26 C27 120.6(4) . . ?
C25 C26 H26 119.7 . . ?
C27 C26 H26 119.7 . . ?
C22 C27 C26 121.0(4) . . ?
C22 C27 H27 119.5 . . ?
C26 C27 H27 119.5 . . ?
C31 C28 C29A 119.0(3) . . ?
C31 C28 H28 120.5 . . ?
C29A C28 H28 120.5 . . ?
C32 C30 C29A 122.0(4) . . ?
C32 C30 S3 127.9(3) . . ?
C29A C30 S3 109.4(3) . . ?
C28 C31 C43 129.0(3) . . ?
C28 C31 S3 111.2(3) . . ?
C43 C31 S3 119.7(2) . . ?
C30 C32 C36 119.2(3) . . ?
C30 C32 C33 131.7(3) . . ?
C36 C32 C33 109.1(3) . . ?
F7A C33 F8A 106.1(4) . . ?
F7A C33 C32 113.9(4) . . ?
F8A C33 C32 111.4(4) . . ?
F7A C33 C34A 110.8(4) . . ?
F8A C33 C34A 110.4(5) . . ?
C32 C33 C34A 104.2(3) . . ?
F11A C35 F12A 106.7(4) . . ?
F11A C35 C36 114.7(4) . . ?
F12A C35 C36 110.8(4) . . ?
F11A C35 C34A 111.0(4) . . ?
F12A C35 C34A 109.6(5) . . ?
C36 C35 C34A 104.1(3) . . ?
C39 C36 C32 118.8(3) . . ?
C39 C36 C35 131.9(3) . . ?
C32 C36 C35 109.2(3) . . ?
C40 C37 C38A 118.3(3) . . ?
C40 C37 H37 120.9 . . ?
C38A C37 H37 120.9 . . ?
C36 C39 C38A 121.0(4) . . ?
C36 C39 S4 128.1(3) . . ?
C38A C39 S4 109.5(3) . . ?
C37 C40 C49 129.0(3) . . ?
C37 C40 S4 110.9(3) . . ?
C49 C40 S4 119.9(2) . . ?
C48 C43 C44 119.3(3) . . ?
C48 C43 C31 119.2(3) . . ?
C44 C43 C31 121.5(3) . . ?
C45 C44 C43 120.2(4) . . ?
C45 C44 H44 119.9 . . ?
C43 C44 H44 119.9 . . ?
C46 C45 C44 119.9(4) . . ?
C46 C45 H45 120.1 . . ?
C44 C45 H45 120.1 . . ?
C45 C46 C47 120.6(4) . . ?
C45 C46 H46 119.7 . . ?
C47 C46 H46 119.7 . . ?
C46 C47 C48 120.2(5) . . ?
C46 C47 H47 119.9 . . ?
C48 C47 H47 119.9 . . ?
C47 C48 C43 119.9(4) . . ?
C47 C48 H48 120.0 . . ?
C43 C48 H48 120.0 . . ?
C54 C49 C50 118.6(3) . . ?
C54 C49 C40 119.4(3) . . ?
C50 C49 C40 122.0(3) . . ?
C51 C50 C49 120.1(4) . . ?
C51 C50 H50 119.9 . . ?
C49 C50 H50 119.9 . . ?
C52 C51 C50 120.6(4) . . ?
C52 C51 H51 119.7 . . ?
C50 C51 H51 119.7 . . ?
C51 C52 C53 119.6(4) . . ?
C51 C52 H52 120.2 . . ?
C53 C52 H52 120.2 . . ?
C52 C53 C54 120.5(4) . . ?
C52 C53 H53 119.7 . . ?
C54 C53 H53 119.7 . . ?
C53 C54 C49 120.6(4) . . ?
C53 C54 H54 119.7 . . ?
C49 C54 H54 119.7 . . ?
O1 S1 O2 119.2(2) . . ?
O1 S1 C3 110.84(17) . . ?
O2 S1 C3 109.62(17) . . ?
O1 S1 C4 109.15(18) . . ?
O2 S1 C4 112.80(18) . . ?
C3 S1 C4 91.84(17) . . ?
O4 S2 O3 118.00(17) . . ?
O4 S2 C12 111.41(16) . . ?
O3 S2 C12 108.94(17) . . ?
O4 S2 C13 111.83(17) . . ?
O3 S2 C13 110.74(15) . . ?
C12 S2 C13 93.14(16) . . ?
O6 S3 O5 117.5(3) . . ?
O6 S3 C31 111.1(2) . . ?
O5 S3 C31 112.1(2) . . ?
O6 S3 C30 110.2(2) . . ?
O5 S3 C30 110.2(2) . . ?
C31 S3 C30 92.92(17) . . ?
O8 S4 O7 117.9(2) . . ?
O8 S4 C40 111.3(2) . . ?
O7 S4 C40 111.75(19) . . ?
O8 S4 C39 109.3(2) . . ?
O7 S4 C39 111.1(2) . . ?
C40 S4 C39 92.72(16) . . ?
F4A C7A F3A 103.4(7) . . ?
F4A C7A C8 114.5(6) . . ?
F3A C7A C8 104.2(5) . . ?
F4A C7A C6 116.0(5) . . ?
F3A C7A C6 107.4(5) . . ?
C8 C7A C6 110.0(5) . . ?
F3B C7B F4B 126(3) . . ?
C28 C29A C41A 113.4(5) . . ?
C28 C29A C38A 111.5(4) . . ?
C41A C29A C38A 109.8(5) . . ?
C28 C29A C30 101.4(4) . . ?
C41A C29A C30 118.3(5) . . ?
C38A C29A C30 101.8(4) . . ?
C37 C38A C42A 115.4(5) . . ?
C37 C38A C29A 111.1(4) . . ?
C42A C38A C29A 110.7(6) . . ?
C37 C38A C39 100.1(3) . . ?
C42A C38A C39 114.2(5) . . ?
C29A C38A C39 104.5(4) . . ?
C41B C29B C38B 110.5(9) . . ?
C42B C38B C29B 110.1(8) . . ?
C29B C41B H41D 109.5 . . ?
C29B C41B H41E 109.5 . . ?
H41D C41B H41E 109.5 . . ?
C29B C41B H41F 109.5 . . ?
H41D C41B H41F 109.5 . . ?
H41E C41B H41F 109.5 . . ?
C38B C42B H42D 109.5 . . ?
C38B C42B H42E 109.5 . . ?
H42D C42B H42E 109.5 . . ?
C38B C42B H42F 109.5 . . ?
H42D C42B H42F 109.5 . . ?
H42E C42B H42F 109.5 . . ?
F10A C34A F9A 106.6(6) . . ?
F10A C34A C33 113.3(6) . . ?
F9A C34A C33 108.0(5) . . ?
F10A C34A C35 115.1(6) . . ?
F9A C34A C35 107.5(5) . . ?
C33 C34A C35 106.0(4) . . ?
F10B C34B F9B 105(3) . . ?

loop_
_geom_bond_atom_site_label_1
_geom_bond_atom_site_label_2
_geom_bond_distance
_geom_bond_site_symmetry_2
_geom_bond_publ_flag
C1 C4 1.331(5) . ?
C1 C2 1.504(5) . ?
C1 H1 0.9500 . ?
C2 C3 1.519(5) . ?
C2 C14 1.543(5) . ?
C2 C11 1.564(5) . ?
C3 C5 1.329(5) . ?
C3 S1 1.768(4) . ?
C4 C16 1.474(5) . ?
C4 S1 1.778(4) . ?
C5 C9 1.456(5) . ?
C5 C6 1.499(5) . ?
C6 F1A 1.320(5) . ?
C6 F2A 1.353(5) . ?
C6 C7A 1.512(7) . ?
C8 F5A 1.305(6) . ?
C8 F6A 1.440(6) . ?
C8 C7A 1.471(8) . ?
C8 C9 1.498(5) . ?
C9 C12 1.338(5) . ?
C10 C13 1.334(4) . ?
C10 C11 1.504(5) . ?
C10 H10 0.9500 . ?
C11 C12 1.513(4) . ?
C11 C15 1.542(5) . ?
C12 S2 1.756(4) . ?
C13 C22 1.469(5) . ?
C13 S2 1.771(3) . ?
C14 H14A 0.9800 . ?
C14 H14B 0.9800 . ?
C14 H14C 0.9800 . ?
C15 H15A 0.9800 . ?
C15 H15B 0.9800 . ?
C15 H15C 0.9800 . ?
C16 C21 1.374(5) . ?
C16 C17 1.390(5) . ?
C17 C18 1.381(5) . ?
C17 H17 0.9500 . ?
C18 C19 1.358(6) . ?
C18 H18 0.9500 . ?
C19 C20 1.357(6) . ?
C19 H19 0.9500 . ?
C20 C21 1.376(6) . ?
C20 H20 0.9500 . ?
C21 H21 0.9500 . ?
C22 C27 1.376(5) . ?
C22 C23 1.390(5) . ?
C23 C24 1.370(6) . ?
C23 H23 0.9500 . ?
C24 C25 1.363(6) . ?
C24 H24 0.9500 . ?
C25 C26 1.371(5) . ?
C25 H25 0.9500 . ?
C26 C27 1.376(5) . ?
C26 H26 0.9500 . ?
C27 H27 0.9500 . ?
C28 C31 1.329(5) . ?
C28 C29A 1.505(6) . ?
C28 H28 0.9500 . ?
C30 C32 1.303(5) . ?
C30 C29A 1.582(6) . ?
C30 S3 1.770(4) . ?
C31 C43 1.470(5) . ?
C31 S3 1.758(4) . ?
C32 C36 1.469(5) . ?
C32 C33 1.495(5) . ?
C33 F7A 1.338(5) . ?
C33 F8A 1.341(6) . ?
C33 C34A 1.531(7) . ?
C35 F11A 1.343(6) . ?
C35 F12A 1.348(7) . ?
C35 C36 1.497(5) . ?
C35 C34A 1.534(6) . ?
C36 C39 1.310(5) . ?
C37 C40 1.323(5) . ?
C37 C38A 1.537(6) . ?
C37 H37 0.9500 . ?
C39 C38A 1.574(6) . ?
C39 S4 1.775(4) . ?
C40 C49 1.465(4) . ?
C40 S4 1.768(3) . ?
C43 C48 1.385(5) . ?
C43 C44 1.385(5) . ?
C44 C45 1.379(6) . ?
C44 H44 0.9500 . ?
C45 C46 1.366(7) . ?
C45 H45 0.9500 . ?
C46 C47 1.369(7) . ?
C46 H46 0.9500 . ?
C47 C48 1.377(5) . ?
C47 H47 0.9500 . ?
C48 H48 0.9500 . ?
C49 C54 1.382(5) . ?
C49 C50 1.385(5) . ?
C50 C51 1.382(5) . ?
C50 H50 0.9500 . ?
C51 C52 1.365(6) . ?
C51 H51 0.9500 . ?
C52 C53 1.366(6) . ?
C52 H52 0.9500 . ?
C53 C54 1.374(5) . ?
C53 H53 0.9500 . ?
C54 H54 0.9500 . ?
O1 S1 1.424(3) . ?
O2 S1 1.426(3) . ?
O3 S2 1.437(3) . ?
O4 S2 1.422(3) . ?
O5 S3 1.433(4) . ?
O6 S3 1.431(4) . ?
O7 S4 1.436(4) . ?
O8 S4 1.432(3) . ?
F3A C7A 1.393(10) . ?
F4A C7A 1.365(8) . ?
F3B C7B 1.21(3) . ?
F4B C7B 1.25(2) . ?
C29A C41A 1.556(11) . ?
C29A C38A 1.557(8) . ?
C38A C42A 1.537(13) . ?
C41A H41A 0.9800 . ?
C41A H41B 0.9800 . ?
C41A H41C 0.9800 . ?
C42A H42A 0.9800 . ?
C42A H42B 0.9800 . ?
C42A H42C 0.9800 . ?
C29B C41B 1.546(19) . ?
C29B C38B 1.559(13) . ?
C38B C42B 1.556(17) . ?
C41B H41D 0.9800 . ?
C41B H41E 0.9800 . ?
C41B H41F 0.9800 . ?
C42B H42D 0.9800 . ?
C42B H42E 0.9800 . ?
C42B H42F 0.9800 . ?
F9A C34A 1.366(8) . ?
F10A C34A 1.292(8) . ?
F9B C34B 1.42(5) . ?
F10B C34B 1.26(4) . ?

loop_
_geom_torsion_atom_site_label_1
_geom_torsion_atom_site_label_2
_geom_torsion_atom_site_label_3
_geom_torsion_atom_site_label_4
_geom_torsion
_geom_torsion_site_symmetry_1
_geom_torsion_site_symmetry_2
_geom_torsion_site_symmetry_3
_geom_torsion_site_symmetry_4
_geom_torsion_publ_flag
C4 C1 C2 C3 -11.7(4) . . . . ?
C4 C1 C2 C14 106.4(4) . . . . ?
C4 C1 C2 C11 -128.5(3) . . . . ?
C1 C2 C3 C5 -154.8(3) . . . . ?
C14 C2 C3 C5 86.7(4) . . . . ?
C11 C2 C3 C5 -35.2(4) . . . . ?
C1 C2 C3 S1 21.1(3) . . . . ?
C14 C2 C3 S1 -97.4(3) . . . . ?
C11 C2 C3 S1 140.6(2) . . . . ?
C2 C1 C4 C16 -179.5(3) . . . . ?
C2 C1 C4 S1 -3.0(4) . . . . ?
C2 C3 C5 C9 1.3(5) . . . . ?
S1 C3 C5 C9 -173.8(3) . . . . ?
C2 C3 C5 C6 -176.4(3) . . . . ?
S1 C3 C5 C6 8.5(6) . . . . ?
C3 C5 C6 F1A 34.1(6) . . . . ?
C9 C5 C6 F1A -143.8(4) . . . . ?
C3 C5 C6 F2A -88.5(5) . . . . ?
C9 C5 C6 F2A 93.6(4) . . . . ?
C3 C5 C6 C7A 157.7(5) . . . . ?
C9 C5 C6 C7A -20.2(5) . . . . ?
C3 C5 C9 C12 17.9(5) . . . . ?
C6 C5 C9 C12 -163.9(3) . . . . ?
C3 C5 C9 C8 -166.7(3) . . . . ?
C6 C5 C9 C8 11.5(4) . . . . ?
F5A C8 C9 C12 -51.9(7) . . . . ?
F6A C8 C9 C12 62.4(6) . . . . ?
C7A C8 C9 C12 177.3(5) . . . . ?
F5A C8 C9 C5 133.5(5) . . . . ?
F6A C8 C9 C5 -112.2(4) . . . . ?
C7A C8 C9 C5 2.7(5) . . . . ?
C13 C10 C11 C12 -13.0(4) . . . . ?
C13 C10 C11 C15 104.1(4) . . . . ?
C13 C10 C11 C2 -131.5(3) . . . . ?
C1 C2 C11 C10 -81.1(4) . . . . ?
C3 C2 C11 C10 164.7(3) . . . . ?
C14 C2 C11 C10 43.5(4) . . . . ?
C1 C2 C11 C12 162.9(3) . . . . ?
C3 C2 C11 C12 48.6(3) . . . . ?
C14 C2 C11 C12 -72.5(3) . . . . ?
C1 C2 C11 C15 43.0(4) . . . . ?
C3 C2 C11 C15 -71.2(3) . . . . ?
C14 C2 C11 C15 167.6(3) . . . . ?
C5 C9 C12 C11 1.8(5) . . . . ?
C8 C9 C12 C11 -172.4(4) . . . . ?
C5 C9 C12 S2 -174.6(3) . . . . ?
C8 C9 C12 S2 11.2(6) . . . . ?
C10 C11 C12 C9 -158.4(3) . . . . ?
C15 C11 C12 C9 84.5(4) . . . . ?
C2 C11 C12 C9 -35.7(4) . . . . ?
C10 C11 C12 S2 18.5(3) . . . . ?
C15 C11 C12 S2 -98.6(3) . . . . ?
C2 C11 C12 S2 141.2(2) . . . . ?
C11 C10 C13 C22 177.9(3) . . . . ?
C11 C10 C13 S2 1.4(4) . . . . ?
C1 C4 C16 C21 33.7(6) . . . . ?
S1 C4 C16 C21 -142.4(3) . . . . ?
C1 C4 C16 C17 -146.4(4) . . . . ?
S1 C4 C16 C17 37.4(5) . . . . ?
C21 C16 C17 C18 -0.5(6) . . . . ?
C4 C16 C17 C18 179.7(4) . . . . ?
C16 C17 C18 C19 0.7(7) . . . . ?
C17 C18 C19 C20 -0.6(7) . . . . ?
C18 C19 C20 C21 0.3(7) . . . . ?
C17 C16 C21 C20 0.3(7) . . . . ?
C4 C16 C21 C20 -179.9(4) . . . . ?
C19 C20 C21 C16 -0.2(7) . . . . ?
C10 C13 C22 C27 -3.7(6) . . . . ?
S2 C13 C22 C27 172.5(3) . . . . ?
C10 C13 C22 C23 -179.8(4) . . . . ?
S2 C13 C22 C23 -3.6(5) . . . . ?
C27 C22 C23 C24 -4.4(6) . . . . ?
C13 C22 C23 C24 171.8(4) . . . . ?
C22 C23 C24 C25 1.2(7) . . . . ?
C23 C24 C25 C26 2.6(7) . . . . ?
C24 C25 C26 C27 -3.0(6) . . . . ?
C23 C22 C27 C26 4.0(6) . . . . ?
C13 C22 C27 C26 -172.3(4) . . . . ?
C25 C26 C27 C22 -0.4(6) . . . . ?
C29A C28 C31 C43 -169.9(4) . . . . ?
C29A C28 C31 S3 14.1(5) . . . . ?
C29A C30 C32 C36 15.3(7) . . . . ?
S3 C30 C32 C36 -175.4(3) . . . . ?
C29A C30 C32 C33 -163.2(5) . . . . ?
S3 C30 C32 C33 6.1(8) . . . . ?
C30 C32 C33 F7A 40.7(8) . . . . ?
C36 C32 C33 F7A -138.0(4) . . . . ?
C30 C32 C33 F8A -79.3(7) . . . . ?
C36 C32 C33 F8A 102.0(5) . . . . ?
C30 C32 C33 C34A 161.6(6) . . . . ?
C36 C32 C33 C34A -17.0(5) . . . . ?
C30 C32 C36 C39 5.9(6) . . . . ?
C33 C32 C36 C39 -175.3(4) . . . . ?
C30 C32 C36 C35 -178.0(4) . . . . ?
C33 C32 C36 C35 0.8(5) . . . . ?
F11A C35 C36 C39 -47.4(7) . . . . ?
F12A C35 C36 C39 73.4(7) . . . . ?
C34A C35 C36 C39 -168.9(5) . . . . ?
F11A C35 C36 C32 137.2(4) . . . . ?
F12A C35 C36 C32 -102.0(4) . . . . ?
C34A C35 C36 C32 15.7(6) . . . . ?
C32 C36 C39 C38A 13.4(7) . . . . ?
C35 C36 C39 C38A -161.7(5) . . . . ?
C32 C36 C39 S4 178.8(3) . . . . ?
C35 C36 C39 S4 3.8(8) . . . . ?
C38A C37 C40 C49 -156.9(4) . . . . ?
C38A C37 C40 S4 18.4(5) . . . . ?
C28 C31 C43 C48 -21.4(6) . . . . ?
S3 C31 C43 C48 154.4(3) . . . . ?
C28 C31 C43 C44 159.5(4) . . . . ?
S3 C31 C43 C44 -24.7(5) . . . . ?
C48 C43 C44 C45 -1.4(6) . . . . ?
C31 C43 C44 C45 177.7(3) . . . . ?
C43 C44 C45 C46 1.0(6) . . . . ?
C44 C45 C46 C47 0.4(7) . . . . ?
C45 C46 C47 C48 -1.3(7) . . . . ?
C46 C47 C48 C43 0.9(6) . . . . ?
C44 C43 C48 C47 0.4(6) . . . . ?
C31 C43 C48 C47 -178.7(4) . . . . ?
C37 C40 C49 C54 23.0(6) . . . . ?
S4 C40 C49 C54 -152.0(3) . . . . ?
C37 C40 C49 C50 -158.6(4) . . . . ?
S4 C40 C49 C50 26.4(5) . . . . ?
C54 C49 C50 C51 -0.4(5) . . . . ?
C40 C49 C50 C51 -178.8(3) . . . . ?
C49 C50 C51 C52 0.1(6) . . . . ?
C50 C51 C52 C53 -0.1(6) . . . . ?
C51 C52 C53 C54 0.5(7) . . . . ?
C52 C53 C54 C49 -0.8(6) . . . . ?
C50 C49 C54 C53 0.7(6) . . . . ?
C40 C49 C54 C53 179.2(4) . . . . ?
C5 C3 S1 O1 -93.8(4) . . . . ?
C2 C3 S1 O1 90.7(3) . . . . ?
C5 C3 S1 O2 39.9(4) . . . . ?
C2 C3 S1 O2 -135.7(2) . . . . ?
C5 C3 S1 C4 154.9(3) . . . . ?
C2 C3 S1 C4 -20.7(3) . . . . ?
C1 C4 S1 O1 -99.0(3) . . . . ?
C16 C4 S1 O1 77.8(3) . . . . ?
C1 C4 S1 O2 126.0(3) . . . . ?
C16 C4 S1 O2 -57.1(3) . . . . ?
C1 C4 S1 C3 13.8(3) . . . . ?
C16 C4 S1 C3 -169.3(3) . . . . ?
C9 C12 S2 O4 -84.9(3) . . . . ?
C11 C12 S2 O4 98.4(2) . . . . ?
C9 C12 S2 O3 47.0(3) . . . . ?
C11 C12 S2 O3 -129.7(2) . . . . ?
C9 C12 S2 C13 160.2(3) . . . . ?
C11 C12 S2 C13 -16.5(2) . . . . ?
C10 C13 S2 O4 -105.6(3) . . . . ?
C22 C13 S2 O4 77.5(3) . . . . ?
C10 C13 S2 O3 120.5(3) . . . . ?
C22 C13 S2 O3 -56.4(3) . . . . ?
C10 C13 S2 C12 8.9(3) . . . . ?
C22 C13 S2 C12 -168.0(3) . . . . ?
C28 C31 S3 O6 115.4(3) . . . . ?
C43 C31 S3 O6 -61.1(3) . . . . ?
C28 C31 S3 O5 -110.9(3) . . . . ?
C43 C31 S3 O5 72.6(3) . . . . ?
C28 C31 S3 C30 2.3(3) . . . . ?
C43 C31 S3 C30 -174.1(3) . . . . ?
C32 C30 S3 O6 59.7(5) . . . . ?
C29A C30 S3 O6 -130.0(4) . . . . ?
C32 C30 S3 O5 -71.7(5) . . . . ?
C29A C30 S3 O5 98.6(4) . . . . ?
C32 C30 S3 C31 173.4(5) . . . . ?
C29A C30 S3 C31 -16.2(4) . . . . ?
C37 C40 S4 O8 -111.0(3) . . . . ?
C49 C40 S4 O8 64.8(3) . . . . ?
C37 C40 S4 O7 114.9(3) . . . . ?
C49 C40 S4 O7 -69.3(3) . . . . ?
C37 C40 S4 C39 0.9(4) . . . . ?
C49 C40 S4 C39 176.7(3) . . . . ?
C36 C39 S4 O8 -71.3(5) . . . . ?
C38A C39 S4 O8 95.5(4) . . . . ?
C36 C39 S4 O7 60.4(5) . . . . ?
C38A C39 S4 O7 -132.8(3) . . . . ?
C36 C39 S4 C40 175.0(5) . . . . ?
C38A C39 S4 C40 -18.2(4) . . . . ?
F5A C8 C7A F4A 80.9(9) . . . . ?
F6A C8 C7A F4A -34.2(8) . . . . ?
C9 C8 C7A F4A -148.7(7) . . . . ?
F5A C8 C7A F3A -31.5(6) . . . . ?
F6A C8 C7A F3A -146.5(4) . . . . ?
C9 C8 C7A F3A 99.0(4) . . . . ?
F5A C8 C7A C6 -146.4(6) . . . . ?
F6A C8 C7A C6 98.6(6) . . . . ?
C9 C8 C7A C6 -15.9(7) . . . . ?
F1A C6 C7A F4A -82.6(9) . . . . ?
F2A C6 C7A F4A 39.0(9) . . . . ?
C5 C6 C7A F4A 154.4(7) . . . . ?
F1A C6 C7A F3A 32.6(6) . . . . ?
F2A C6 C7A F3A 154.1(4) . . . . ?
C5 C6 C7A F3A -90.5(5) . . . . ?
F1A C6 C7A C8 145.4(5) . . . . ?
F2A C6 C7A C8 -93.0(6) . . . . ?
C5 C6 C7A C8 22.4(7) . . . . ?
C31 C28 C29A C41A 103.3(6) . . . . ?
C31 C28 C29A C38A -132.2(4) . . . . ?
C31 C28 C29A C30 -24.6(5) . . . . ?
C32 C30 C29A C28 -165.2(4) . . . . ?
S3 C30 C29A C28 23.8(5) . . . . ?
C32 C30 C29A C41A 70.1(7) . . . . ?
S3 C30 C29A C41A -100.9(6) . . . . ?
C32 C30 C29A C38A -50.2(6) . . . . ?
S3 C30 C29A C38A 138.8(3) . . . . ?
C40 C37 C38A C42A 93.1(6) . . . . ?
C40 C37 C38A C29A -139.8(4) . . . . ?
C40 C37 C38A C39 -29.9(5) . . . . ?
C28 C29A C38A C37 -86.0(5) . . . . ?
C41A C29A C38A C37 40.5(6) . . . . ?
C30 C29A C38A C37 166.6(4) . . . . ?
C28 C29A C38A C42A 43.6(6) . . . . ?
C41A C29A C38A C42A 170.1(6) . . . . ?
C30 C29A C38A C42A -63.8(6) . . . . ?
C28 C29A C38A C39 166.9(4) . . . . ?
C41A C29A C38A C39 -66.6(6) . . . . ?
C30 C29A C38A C39 59.5(5) . . . . ?
C36 C39 C38A C37 -164.5(4) . . . . ?
S4 C39 C38A C37 27.6(4) . . . . ?
C36 C39 C38A C42A 71.6(7) . . . . ?
S4 C39 C38A C42A -96.3(6) . . . . ?
C36 C39 C38A C29A -49.5(6) . . . . ?
S4 C39 C38A C29A 142.6(4) . . . . ?
C41B C29B C38B C42B -170.3(9) . . . . ?
F7A C33 C34A F10A -83.4(7) . . . . ?
F8A C33 C34A F10A 33.9(7) . . . . ?
C32 C33 C34A F10A 153.7(6) . . . . ?
F7A C33 C34A F9A 34.5(5) . . . . ?
F8A C33 C34A F9A 151.8(4) . . . . ?
C32 C33 C34A F9A -88.5(4) . . . . ?
F7A C33 C34A C35 149.5(5) . . . . ?
F8A C33 C34A C35 -93.2(5) . . . . ?
C32 C33 C34A C35 26.5(6) . . . . ?
F11A C35 C34A F10A 84.1(8) . . . . ?
F12A C35 C34A F10A -33.5(8) . . . . ?
C36 C35 C34A F10A -152.1(6) . . . . ?
F11A C35 C34A F9A -34.5(5) . . . . ?
F12A C35 C34A F9A -152.1(4) . . . . ?
C36 C35 C34A F9A 89.3(5) . . . . ?
F11A C35 C34A C33 -149.9(5) . . . . ?
F12A C35 C34A C33 92.5(6) . . . . ?
C36 C35 C34A C33 -26.0(6) . . . . ?
